data_2012741
loop_
_publ_author_name
'Assaaoudi, Hassane'
'Ennaciri, Abdelaziz'
'Harcharras, Mohamed'
'El Bali, Brahim'
'Reinauer, Felix'
'Glaum, Robert'
'Rulmont, Andr\'e'
'Spirlet, Marie-Rose'

_publ_section_title
;
 KZn(HP~2~O~7~)&#x00B7;2H~2~O and KMn(HP~2~O~7~)&#x00B7;2H~2~O: acid
 pyrophosphate metallates(II) with layer structures
;
_journal_issue 6
_journal_name_full 'Acta Crystallographica Section C'
_journal_page_first i79
_journal_page_last i81
_journal_paper_doi 10.1107/S0108270102007394
_journal_volume 58
_journal_year 2002
_chemical_formula_iupac 'K Zn (H P2 O7) (H2 O)2'
_chemical_formula_structural 'K Zn (H P2 O7) (H2 O)2'
_chemical_formula_sum 'H5 K O9 P2 Zn'
_chemical_formula_weight 315.45
_chemical_name_systematic
;
potassium zinc hydrogen pyrophosphate dihydrate
;
_space_group_IT_number 62
_symmetry_cell_setting orthorhombic
_symmetry_space_group_name_Hall '-P 2ac 2n'
_symmetry_space_group_name_H-M 'P n m a'
_atom_sites_solution_hydrogens difmap
_atom_sites_solution_primary direct
_atom_sites_solution_secondary difmap
_audit_creation_method SHELXL-97
_cell_angle_alpha 90.00
_cell_angle_beta 90.00
_cell_angle_gamma 90.00
_cell_formula_units_Z 4
_cell_length_a 15.4727(12)
_cell_length_b 7.7820(9)
_cell_length_c 6.5009(7)
_cell_measurement_reflns_used 40
_cell_measurement_temperature 293(2)
_cell_measurement_theta_max 17.47
_cell_measurement_theta_min 5.27
_cell_volume 782.76(14)
_computing_cell_refinement XSCANS
_computing_data_collection 'XSCANS (Siemens, 1996)'
_computing_data_reduction 'SHELXTL (Siemens, 1991)'
_computing_molecular_graphics SHELXTL
_computing_publication_material SHELXTL
_computing_structure_refinement SHELXTL
_computing_structure_solution SHELXTL
_diffrn_ambient_temperature 293(2)
_diffrn_measured_fraction_theta_full 1.0
_diffrn_measured_fraction_theta_max 1.0
_diffrn_measurement_device_type 'Bruker P4'
_diffrn_measurement_method 2\q/\w
_diffrn_radiation_monochromator graphite
_diffrn_radiation_source 'sealed tube'
_diffrn_radiation_type MoK\a
_diffrn_radiation_wavelength 0.71073
_diffrn_reflns_av_R_equivalents 0.0251
_diffrn_reflns_av_sigmaI/netI 0.0290
_diffrn_reflns_limit_h_max 18
_diffrn_reflns_limit_h_min -1
_diffrn_reflns_limit_k_max 1
_diffrn_reflns_limit_k_min -9
_diffrn_reflns_limit_l_max 7
_diffrn_reflns_limit_l_min -1
_diffrn_reflns_number 1080
_diffrn_reflns_theta_full 25.0
_diffrn_reflns_theta_max 25.0
_diffrn_reflns_theta_min 2.63
_diffrn_standards_decay_% 0
_diffrn_standards_interval_count 97
_diffrn_standards_number 3
_exptl_absorpt_coefficient_mu 4.101
_exptl_absorpt_correction_T_max 0.986
_exptl_absorpt_correction_T_min 0.589
_exptl_absorpt_correction_type '\y scan'
_exptl_absorpt_process_details '(North et al., 1968)'
_exptl_crystal_colour colourless
_exptl_crystal_density_diffrn 2.677
_exptl_crystal_density_method 'not measured'
_exptl_crystal_description prismatic
_exptl_crystal_F_000 624
_exptl_crystal_size_max 0.4
_exptl_crystal_size_mid 0.4
_exptl_crystal_size_min 0.3
_refine_diff_density_max 0.426
_refine_diff_density_min -0.383
_refine_ls_extinction_coef 0.0275(18)
_refine_ls_extinction_expression Fc^*^=kFc[1+0.001xFc^2^\l^3^/sin(2\q)]^-1/4^
_refine_ls_extinction_method SHELXTL
_refine_ls_goodness_of_fit_ref 1.108
_refine_ls_hydrogen_treatment refall
_refine_ls_matrix_type full
_refine_ls_number_parameters 77
_refine_ls_number_reflns 738
_refine_ls_number_restraints 0
_refine_ls_restrained_S_all 1.108
_refine_ls_R_factor_all 0.0278
_refine_ls_R_factor_gt 0.0252
_refine_ls_shift/su_max 0.001
_refine_ls_shift/su_mean 0.000
_refine_ls_structure_factor_coef Fsqd
_refine_ls_weighting_details 'calc w = 1/[\s^2^(Fo^2^)+(0.0335P)^2^+0.9013P] where P = (Fo^2^+2Fc^2^)/3'
_refine_ls_weighting_scheme calc
_refine_ls_wR_factor_gt 0.0645
_refine_ls_wR_factor_ref 0.0661
_reflns_number_gt 692
_reflns_number_total 738
_reflns_threshold_expression I>2\s(I)
_cod_data_source_file br1366.cif
_cod_data_source_block I
_cod_database_code 2012741
_cod_database_fobs_code 2012741

loop_
_symmetry_equiv_pos_as_xyz
'x, y, z'
'-x+1/2, -y, z+1/2'
'-x, y+1/2, -z'
'x+1/2, -y+1/2, -z+1/2'
'-x, -y, -z'
'x-1/2, y, -z-1/2'
'x, -y-1/2, z'
'-x-1/2, y-1/2, z-1/2'

loop_
_atom_site_label
_atom_site_fract_x
_atom_site_fract_y
_atom_site_fract_z
_atom_site_U_iso_or_equiv
_atom_site_adp_type
_atom_site_calc_flag
_atom_site_refinement_flags
_atom_site_occupancy
_atom_site_disorder_assembly
_atom_site_disorder_group
_atom_site_type_symbol
Zn1 0.69589(3) 0.2500 0.56130(7) 0.0102(2) Uani d S 1 . . Zn
K1 0.96483(6) 0.2500 -0.11827(15) 0.0195(3) Uani d S 1 . . K
P1 0.86388(5) 0.06111(9) 0.36065(11) 0.0088(2) Uani d . 1 . . P
O1 0.88760(19) 0.2500 0.2742(5) 0.0124(6) Uani d S 1 . . O
O2 0.92463(13) 0.0311(3) 0.5454(3) 0.0148(5) Uani d . 1 . . O
H2 0.9717 -0.0006 0.4944 0.02(2) Uiso d PR 0.50 . . H
O3 0.88466(13) -0.0567(3) 0.1842(3) 0.0141(5) Uani d . 1 . . O
O4 0.77097(13) 0.0615(3) 0.4290(3) 0.0140(5) Uani d . 1 . . O
O5W 0.8937(2) -0.2500 0.8113(5) 0.0173(7) Uani d S 1 . . O
H5W 0.895(3) -0.158(6) 0.733(7) 0.041(12) Uiso d . 1 . . H
O6W 0.7156(2) -0.2500 0.3182(5) 0.0158(7) Uani d S 1 . . O
H6W 0.734(3) -0.168(6) 0.386(7) 0.045(13) Uiso d . 1 . . H

loop_
_atom_site_aniso_label
_atom_site_aniso_U_11
_atom_site_aniso_U_22
_atom_site_aniso_U_33
_atom_site_aniso_U_12
_atom_site_aniso_U_13
_atom_site_aniso_U_23
Zn1 0.0093(3) 0.0096(3) 0.0117(3) 0.000 0.00099(19) 0.000
K1 0.0153(5) 0.0267(6) 0.0165(5) 0.000 0.0003(4) 0.000
P1 0.0087(4) 0.0076(4) 0.0101(4) -0.0001(3) 0.0008(3) -0.0023(3)
O1 0.0161(15) 0.0079(14) 0.0131(14) 0.000 0.0050(12) 0.000
O2 0.0131(11) 0.0194(11) 0.0120(11) 0.0023(9) -0.0017(9) 0.0015(9)
O3 0.0115(10) 0.0139(10) 0.0170(11) 0.0003(8) 0.0007(9) -0.0053(9)
O4 0.0095(11) 0.0117(10) 0.0208(12) -0.0011(9) 0.0024(9) -0.0048(9)
O5W 0.0237(17) 0.0164(15) 0.0118(15) 0.000 0.0053(14) 0.000
O6W 0.0179(16) 0.0121(15) 0.0173(17) 0.000 0.0037(14) 0.000

loop_
_atom_type_symbol
_atom_type_description
_atom_type_scat_dispersion_real
_atom_type_scat_dispersion_imag
_atom_type_scat_source
O O 0.0106 0.0060 'International Tables Vol C Tables 4.2.6.8 and 6.1.1.4'
H H 0.0000 0.0000 'International Tables Vol C Tables 4.2.6.8 and 6.1.1.4'
P P 0.1023 0.0942 'International Tables Vol C Tables 4.2.6.8 and 6.1.1.4'
K K 0.2009 0.2494 'International Tables Vol C Tables 4.2.6.8 and 6.1.1.4'
Zn Zn 0.2839 1.4301 'International Tables Vol C Tables 4.2.6.8 and 6.1.1.4'

loop_
_geom_angle_atom_site_label_1
_geom_angle_atom_site_label_2
_geom_angle_atom_site_label_3
_geom_angle_site_symmetry_1
_geom_angle_site_symmetry_3
_geom_angle
_geom_angle_publ_flag
O4 Zn1 O4 7_565 . 90.82(11) ?
O4 Zn1 O3 7_565 2_655 177.29(8) ?
O4 Zn1 O3 . 2_655 89.06(8) ?
O4 Zn1 O3 7_565 8_766 89.06(8) ?
O4 Zn1 O3 . 8_766 177.29(8) ?
O3 Zn1 O3 2_655 8_766 90.93(11) ?
O4 Zn1 O5W 7_565 2_654 92.75(9) ?
O4 Zn1 O5W . 2_654 92.75(9) ?
O3 Zn1 O5W 2_655 2_654 84.55(9) ?
O3 Zn1 O5W 8_766 2_654 84.55(9) ?
O4 Zn1 O6W 7_565 2_655 88.02(9) ?
O4 Zn1 O6W . 2_655 88.02(9) ?
O3 Zn1 O6W 2_655 2_655 94.68(9) ?
O3 Zn1 O6W 8_766 2_655 94.68(9) ?
O5W Zn1 O6W 2_654 2_655 178.90(13) ?
O4 Zn1 K1 7_565 6_556 127.17(6) ?
O4 Zn1 K1 . 6_556 127.17(6) ?
O3 Zn1 K1 2_655 6_556 51.22(5) ?
O3 Zn1 K1 8_766 6_556 51.22(5) ?
O5W Zn1 K1 2_654 6_556 55.47(9) ?
O6W Zn1 K1 2_655 6_556 123.43(9) ?
O3 K1 O3 3_755 5_755 64.86(9) ?
O3 K1 O1 3_755 . 119.37(7) ?
O3 K1 O1 5_755 . 119.37(7) ?
O3 K1 O6W 3_755 2_654 143.02(6) ?
O3 K1 O6W 5_755 2_654 143.02(6) ?
O1 K1 O6W . 2_654 73.32(10) ?
O3 K1 O2 3_755 1_554 112.69(7) ?
O3 K1 O2 5_755 1_554 75.08(6) ?
O1 K1 O2 . 1_554 127.17(6) ?
O6W K1 O2 2_654 1_554 70.78(7) ?
O3 K1 O2 3_755 7_564 75.08(6) ?
O3 K1 O2 5_755 7_564 112.69(7) ?
O1 K1 O2 . 7_564 127.17(6) ?
O6W K1 O2 2_654 7_564 70.78(7) ?
O2 K1 O2 1_554 7_564 73.70(9) ?
O3 K1 O5W 3_755 5_756 59.30(7) ?
O3 K1 O5W 5_755 5_756 59.30(7) ?
O1 K1 O5W . 5_756 72.74(9) ?
O6W K1 O5W 2_654 5_756 146.06(10) ?
O2 K1 O5W 1_554 5_756 132.87(6) ?
O2 K1 O5W 7_564 5_756 132.87(6) ?
O3 K1 O3 3_755 7_565 90.86(6) ?
O3 K1 O3 5_755 7_565 141.57(4) ?
O1 K1 O3 . 7_565 46.18(4) ?
O6W K1 O3 2_654 7_565 73.62(6) ?
O2 K1 O3 1_554 7_565 143.35(6) ?
O2 K1 O3 7_564 7_565 86.74(6) ?
O5W K1 O3 5_756 7_565 82.97(6) ?
O3 K1 O3 3_755 . 141.57(4) ?
O3 K1 O3 5_755 . 90.86(6) ?
O1 K1 O3 . . 46.18(4) ?
O6W K1 O3 2_654 . 73.62(6) ?
O2 K1 O3 1_554 . 86.74(6) ?
O2 K1 O3 7_564 . 143.35(6) ?
O5W K1 O3 5_756 . 82.97(6) ?
O3 K1 O3 7_565 . 91.50(7) ?
O3 K1 Zn1 3_755 6_656 35.91(4) ?
O3 K1 Zn1 5_755 6_656 35.91(4) ?
O1 K1 Zn1 . 6_656 109.18(7) ?
O6W K1 Zn1 2_654 6_656 177.50(8) ?
O2 K1 Zn1 1_554 6_656 107.28(5) ?
O2 K1 Zn1 7_564 6_656 107.28(5) ?
O5W K1 Zn1 5_756 6_656 36.44(6) ?
O3 K1 Zn1 7_565 6_656 108.03(4) ?
O3 K1 Zn1 . 6_656 108.03(4) ?
O3 K1 P1 3_755 . 132.63(6) ?
O3 K1 P1 5_755 . 105.08(5) ?
O1 K1 P1 . . 22.929(13) ?
O6W K1 P1 2_654 . 73.25(7) ?
O2 K1 P1 1_554 . 108.07(5) ?
O2 K1 P1 7_564 . 140.94(5) ?
O5W K1 P1 5_756 . 75.55(6) ?
O3 K1 P1 7_565 . 68.82(4) ?
O3 K1 P1 . . 23.32(4) ?
Zn1 K1 P1 6_656 . 109.03(3) ?
O3 K1 P1 3_755 7_565 105.08(5) ?
O3 K1 P1 5_755 7_565 132.63(6) ?
O1 K1 P1 . 7_565 22.929(13) ?
O6W K1 P1 2_654 7_565 73.25(7) ?
O2 K1 P1 1_554 7_565 140.94(5) ?
O2 K1 P1 7_564 7_565 108.07(5) ?
O5W K1 P1 5_756 7_565 75.55(6) ?
O3 K1 P1 7_565 7_565 23.32(4) ?
O3 K1 P1 . 7_565 68.82(4) ?
Zn1 K1 P1 6_656 7_565 109.03(3) ?
P1 K1 P1 . 7_565 45.76(2) ?
O3 P1 O4 . . 115.53(12) yes
O3 P1 O2 . . 111.80(12) yes
O4 P1 O2 . . 110.65(12) yes
O3 P1 O1 . . 103.93(13) yes
O4 P1 O1 . . 108.52(13) yes
O2 P1 O1 . . 105.67(14) yes
O3 P1 K1 . . 61.33(8) ?
O4 P1 K1 . . 129.56(9) ?
O2 P1 K1 . . 116.63(9) ?
O1 P1 K1 . . 42.78(10) ?
P1 O1 P1 . 7_565 130.91(19) yes
P1 O1 K1 . . 114.29(10) ?
P1 O1 K1 7_565 . 114.29(10) ?
P1 O2 K1 . 1_556 129.92(12) ?
P1 O3 Zn1 . 2_654 126.67(12) ?
P1 O3 K1 . 5_755 128.40(11) ?
Zn1 O3 K1 2_654 5_755 92.87(7) ?
P1 O3 K1 . . 95.35(9) ?
Zn1 O3 K1 2_654 . 120.46(8) ?
K1 O3 K1 5_755 . 89.14(6) ?
P1 O4 Zn1 . . 131.60(12) ?
Zn1 O5W K1 2_655 5_756 88.09(11) ?
Zn1 O6W K1 2_654 2_655 137.76(15) ?

loop_
_geom_bond_atom_site_label_1
_geom_bond_atom_site_label_2
_geom_bond_site_symmetry_2
_geom_bond_distance
_geom_bond_publ_flag
Zn1 O4 7_565 2.059(2) ?
Zn1 O4 . 2.059(2) yes
Zn1 O3 2_655 2.111(2) yes
Zn1 O3 8_766 2.111(2) ?
Zn1 O5W 2_654 2.136(3) yes
Zn1 O6W 2_655 2.160(3) yes
Zn1 K1 6_556 3.5942(11) ?
K1 O3 3_755 2.805(2) ?
K1 O3 5_755 2.805(2) ?
K1 O1 . 2.817(3) ?
K1 O6W 2_654 2.822(3) ?
K1 O2 1_554 2.841(2) ?
K1 O2 7_564 2.841(2) ?
K1 O5W 5_756 2.963(4) ?
K1 O3 7_565 3.332(2) ?
K1 O3 . 3.332(2) ?
K1 Zn1 6_656 3.5942(11) ?
K1 P1 . 3.7807(12) ?
K1 P1 7_565 3.7807(12) ?
P1 O3 . 1.503(2) yes
P1 O4 . 1.505(2) yes
P1 O2 . 1.543(2) yes
P1 O1 . 1.6160(14) yes
O1 P1 7_565 1.6160(14) ?
O2 K1 1_556 2.841(2) ?
O3 Zn1 2_654 2.111(2) ?
O3 K1 5_755 2.805(2) ?
O5W Zn1 2_655 2.136(3) ?
O5W K1 5_756 2.963(4) ?
O6W Zn1 2_654 2.160(3) ?
O6W K1 2_655 2.822(3) ?
